data_4127850
loop_
_publ_author_name
'He, Zhi-Tao'
'Jiang, Xingyu'
'Hartwig, John F.'

_publ_section_title
;
 Stereodivergent Construction of Tertiary Fluorides in Vicinal Stereogenic
 Pairs by Allylic Substitution with Iridium and Copper Catalysts.
;
_journal_issue 33
_journal_name_full 'Journal of the American Chemical Society'
_journal_page_first 13066
_journal_page_last 13073
_journal_paper_doi 10.1021/jacs.9b04440
_journal_volume 141
_journal_year 2019
_chemical_absolute_configuration ad
_chemical_formula_moiety 'C19 H16 F N O2 S'
_chemical_formula_sum 'C19 H16 F N O2 S'
_chemical_formula_weight 341.39
_space_group_crystal_system monoclinic
_space_group_IT_number 4
_space_group_name_Hall 'P 2yb'
_space_group_name_H-M_alt 'P 1 21 1'
_symmetry_space_group_name_Hall 'P 2yb'
_symmetry_space_group_name_H-M 'P 1 21 1'
_atom_sites_solution_hydrogens geom
_atom_sites_solution_primary dual
_audit_creation_method SHELXL-2014/7
_cell_angle_alpha 90
_cell_angle_beta 107.8166(7)
_cell_angle_gamma 90
_cell_formula_units_Z 4
_cell_length_a 13.63616(9)
_cell_length_b 8.38855(5)
_cell_length_c 15.53968(10)
_cell_measurement_reflns_used 37026
_cell_measurement_temperature 100(2)
_cell_measurement_theta_max 79.0160
_cell_measurement_theta_min 3.3960
_cell_volume 1692.30(2)
_computing_cell_refinement 'CrysAlisPro 1.171.40.45a (Rigaku OD, 2019)'
_computing_data_collection 'CrysAlisPro 1.171.40.45a (Rigaku OD, 2019)'
_computing_data_reduction 'CrysAlisPro 1.171.40.45a (Rigaku OD, 2019)'
_computing_molecular_graphics 'Olex2 (Dolomanov et al., 2009)'
_computing_publication_material 'Olex2 (Dolomanov et al., 2009)'
_computing_structure_refinement 'SHELXL-2014/7 (Sheldrick, 2014)'
_diffrn_ambient_temperature 100(2)
_diffrn_detector_area_resol_mean 5.8140
_diffrn_measured_fraction_theta_full 1.000
_diffrn_measured_fraction_theta_max 1.000
_diffrn_measurement_device_type 'ROD, Synergy Custom DW system, Pilatus 200K'
_diffrn_measurement_method '\w scans'
_diffrn_radiation_type CuK\a
_diffrn_radiation_wavelength 1.54184
_diffrn_reflns_av_R_equivalents 0.0335
_diffrn_reflns_av_unetI/netI 0.0175
_diffrn_reflns_Laue_measured_fraction_full 1.000
_diffrn_reflns_Laue_measured_fraction_max 1.000
_diffrn_reflns_limit_h_max 16
_diffrn_reflns_limit_h_min -17
_diffrn_reflns_limit_k_max 10
_diffrn_reflns_limit_k_min -10
_diffrn_reflns_limit_l_max 19
_diffrn_reflns_limit_l_min -19
_diffrn_reflns_number 40571
_diffrn_reflns_point_group_measured_fraction_full 0.998
_diffrn_reflns_point_group_measured_fraction_max 0.997
_diffrn_reflns_theta_full 74.000
_diffrn_reflns_theta_max 74.497
_diffrn_reflns_theta_min 2.987
_diffrn_source 'Rotating-anode X-ray tube'
_exptl_absorpt_coefficient_mu 1.883
_exptl_absorpt_correction_T_max 1.00000
_exptl_absorpt_correction_T_min 0.78380
_exptl_absorpt_correction_type multi-scan
_exptl_absorpt_process_details
;
Olex2 1.2
(compiled 2018.05.29 svn.r3508 for OlexSys, GUI svn.r5506)
;
_exptl_crystal_colour colourless
_exptl_crystal_density_diffrn 1.340
_exptl_crystal_description block
_exptl_crystal_F_000 712
_exptl_crystal_size_max 0.270
_exptl_crystal_size_mid 0.150
_exptl_crystal_size_min 0.090
_refine_diff_density_max 0.193
_refine_diff_density_min -0.284
_refine_diff_density_rms 0.040
_refine_ls_abs_structure_details
;
 Flack x determined using 3129 quotients [(I+)-(I-)]/[(I+)+(I-)]
 (Parsons, Flack and Wagner, Acta Cryst. B69 (2013) 249-259).
;
_refine_ls_abs_structure_Flack -0.003(4)
_refine_ls_extinction_method none
_refine_ls_goodness_of_fit_ref 1.046
_refine_ls_hydrogen_treatment constr
_refine_ls_matrix_type full
_refine_ls_number_parameters 435
_refine_ls_number_reflns 6883
_refine_ls_number_restraints 1
_refine_ls_restrained_S_all 1.046
_refine_ls_R_factor_all 0.0254
_refine_ls_R_factor_gt 0.0252
_refine_ls_shift/su_max 0.001
_refine_ls_shift/su_mean 0.000
_refine_ls_structure_factor_coef Fsqd
_refine_ls_weighting_details 'w=1/[\s^2^(Fo^2^)+(0.0414P)^2^+0.3409P] where P=(Fo^2^+2Fc^2^)/3'
_refine_ls_weighting_scheme calc
_refine_ls_wR_factor_gt 0.0665
_refine_ls_wR_factor_ref 0.0666
_reflns_Friedel_coverage 0.861
_reflns_Friedel_fraction_full 0.995
_reflns_Friedel_fraction_max 0.994
_reflns_number_gt 6845
_reflns_number_total 6883
_reflns_threshold_expression 'I > 2\s(I)'
_cod_data_source_file ja9b04440_si_003.cif
_cod_data_source_block ent-7g
_cod_original_cell_volume 1692.297(19)
_cod_database_code 4127850
_shelx_shelxl_version_number 2014/7
_shelx_space_group_comment
;
The symmetry employed for this shelxl refinement is uniquely defined
by the following loop, which should always be used as a source of
symmetry information in preference to the above space-group names.
They are only intended as comments.
;
_shelx_estimated_absorpt_t_min 0.630
_shelx_estimated_absorpt_t_max 0.849

loop_
_space_group_symop_operation_xyz
'x, y, z'
'-x, y+1/2, -z'

loop_
_atom_site_label
_atom_site_type_symbol
_atom_site_fract_x
_atom_site_fract_y
_atom_site_fract_z
_atom_site_U_iso_or_equiv
_atom_site_adp_type
_atom_site_occupancy
_atom_site_site_symmetry_order
_atom_site_calc_flag
_atom_site_refinement_flags_posn
_atom_site_refinement_flags_adp
C1 C 0.76065(15) 0.8297(2) 0.63055(12) 0.0183(4) Uani 1 1 d . .
C2 C 0.85835(16) 0.8826(2) 0.63314(14) 0.0246(4) Uani 1 1 d . .
H2 H 0.9179 0.8463 0.6788 0.030 Uiso 1 1 calc R U
C3 C 0.86682(18) 0.9895(3) 0.56763(15) 0.0289(4) Uani 1 1 d . .
H3 H 0.9327 1.0284 0.5691 0.035 Uiso 1 1 calc R U
C4 C 0.77905(19) 1.0406(2) 0.49936(14) 0.0294(5) Uani 1 1 d . .
H4 H 0.7867 1.1142 0.4554 0.035 Uiso 1 1 calc R U
C5 C 0.68204(18) 0.9869(2) 0.49440(14) 0.0266(4) Uani 1 1 d . .
H5 H 0.6231 1.0206 0.4472 0.032 Uiso 1 1 calc R U
C6 C 0.67328(15) 0.8810(2) 0.56128(12) 0.0202(4) Uani 1 1 d . .
C7 C 0.64246(14) 0.6995(2) 0.67184(12) 0.0174(3) Uani 1 1 d . .
C8 C 0.59708(13) 0.5901(2) 0.72740(12) 0.0184(4) Uani 1 1 d . .
C9 C 0.61666(15) 0.4157(2) 0.70596(12) 0.0206(4) Uani 1 1 d . .
C10 C 0.7445(2) 0.2182(3) 0.72729(16) 0.0323(5) Uani 1 1 d . .
H10A H 0.7393 0.2095 0.6632 0.048 Uiso 1 1 calc R U
H10B H 0.6985 0.1401 0.7419 0.048 Uiso 1 1 calc R U
H10C H 0.8156 0.1972 0.7643 0.048 Uiso 1 1 calc R U
C11 C 0.63948(14) 0.6334(2) 0.82852(12) 0.0181(3) Uani 1 1 d . .
H11 H 0.7155 0.6485 0.8426 0.022 Uiso 1 1 calc R U
C12 C 0.59515(15) 0.7918(3) 0.84481(12) 0.0235(4) Uani 1 1 d . .
H12 H 0.5245 0.7952 0.8416 0.028 Uiso 1 1 calc R U
C13 C 0.64823(19) 0.9251(3) 0.86315(14) 0.0321(5) Uani 1 1 d . .
H13A H 0.7191 0.9257 0.8668 0.039 Uiso 1 1 calc R U
H13B H 0.6158 1.0208 0.8727 0.039 Uiso 1 1 calc R U
C14 C 0.62343(14) 0.5064(2) 0.89264(12) 0.0189(4) Uani 1 1 d . .
C15 C 0.70843(15) 0.4521(3) 0.96203(13) 0.0246(4) Uani 1 1 d . .
H15 H 0.7752 0.4916 0.9668 0.029 Uiso 1 1 calc R U
C16 C 0.69613(17) 0.3407(3) 1.02427(14) 0.0285(4) Uani 1 1 d . .
H16 H 0.7544 0.3052 1.0716 0.034 Uiso 1 1 calc R U
C17 C 0.59925(16) 0.2812(3) 1.01748(14) 0.0278(4) Uani 1 1 d . .
H17 H 0.5910 0.2043 1.0596 0.033 Uiso 1 1 calc R U
C18 C 0.51451(16) 0.3345(3) 0.94894(14) 0.0268(4) Uani 1 1 d . .
H18 H 0.4480 0.2939 0.9441 0.032 Uiso 1 1 calc R U
C19 C 0.52607(15) 0.4474(2) 0.88689(13) 0.0232(4) Uani 1 1 d . .
H19 H 0.4674 0.4842 0.8405 0.028 Uiso 1 1 calc R U
C20 C 0.17813(15) 0.1492(2) 0.57860(12) 0.0190(4) Uani 1 1 d . .
C21 C 0.12412(15) 0.0635(3) 0.50152(13) 0.0241(4) Uani 1 1 d . .
H21 H 0.0512 0.0703 0.4779 0.029 Uiso 1 1 calc R U
C22 C 0.17992(17) -0.0319(3) 0.46046(13) 0.0255(4) Uani 1 1 d . .
H22 H 0.1444 -0.0926 0.4087 0.031 Uiso 1 1 calc R U
C23 C 0.28748(17) -0.0406(2) 0.49365(14) 0.0244(4) Uani 1 1 d . .
H23 H 0.3235 -0.1073 0.4642 0.029 Uiso 1 1 calc R U
C24 C 0.34194(16) 0.0458(2) 0.56828(14) 0.0236(4) Uani 1 1 d . .
H24 H 0.4150 0.0415 0.5901 0.028 Uiso 1 1 calc R U
C25 C 0.28603(15) 0.1401(2) 0.61071(13) 0.0202(4) Uani 1 1 d . .
C26 C 0.20526(13) 0.3027(2) 0.69845(12) 0.0172(3) Uani 1 1 d . .
C27 C 0.18525(13) 0.4140(2) 0.76776(11) 0.0165(3) Uani 1 1 d . .
C28 C 0.17042(15) 0.5835(2) 0.72869(12) 0.0205(4) Uani 1 1 d . .
C29 C 0.2484(2) 0.8312(3) 0.72365(17) 0.0407(6) Uani 1 1 d . .
H29A H 0.2377 0.8247 0.6584 0.061 Uiso 1 1 calc R U
H29B H 0.3127 0.8884 0.7527 0.061 Uiso 1 1 calc R U
H29C H 0.1907 0.8882 0.7346 0.061 Uiso 1 1 calc R U
C30 C 0.09232(14) 0.3615(2) 0.79749(12) 0.0182(4) Uani 1 1 d . .
H30 H 0.0316 0.3513 0.7420 0.022 Uiso 1 1 calc R U
C31 C 0.11226(16) 0.2002(2) 0.84217(13) 0.0227(4) Uani 1 1 d . .
H31 H 0.1713 0.1886 0.8936 0.027 Uiso 1 1 calc R U
C32 C 0.05362(19) 0.0749(3) 0.81478(18) 0.0366(5) Uani 1 1 d . .
H32A H -0.0060 0.0824 0.7636 0.044 Uiso 1 1 calc R U
H32B H 0.0707 -0.0234 0.8461 0.044 Uiso 1 1 calc R U
C33 C 0.06562(14) 0.4852(2) 0.85894(12) 0.0182(4) Uani 1 1 d . .
C34 C -0.02551(14) 0.5719(2) 0.82893(13) 0.0215(4) Uani 1 1 d . .
H34 H -0.0714 0.5535 0.7700 0.026 Uiso 1 1 calc R U
C35 C -0.05003(15) 0.6853(3) 0.88453(14) 0.0251(4) Uani 1 1 d . .
H35 H -0.1120 0.7450 0.8631 0.030 Uiso 1 1 calc R U
C36 C 0.01563(16) 0.7114(3) 0.97100(15) 0.0264(4) Uani 1 1 d . .
H36 H -0.0010 0.7888 1.0090 0.032 Uiso 1 1 calc R U
C37 C 0.10590(16) 0.6237(3) 1.00168(13) 0.0272(4) Uani 1 1 d . .
H37 H 0.1508 0.6404 1.0611 0.033 Uiso 1 1 calc R U
C38 C 0.13097(15) 0.5118(3) 0.94610(13) 0.0231(4) Uani 1 1 d . .
H38 H 0.1932 0.4528 0.9677 0.028 Uiso 1 1 calc R U
F1 F 0.49044(8) 0.60993(14) 0.69733(7) 0.0230(2) Uani 1 1 d . .
F2 F 0.27361(8) 0.41193(13) 0.84287(7) 0.0196(2) Uani 1 1 d . .
N1 N 0.74024(12) 0.72634(19) 0.69291(10) 0.0189(3) Uani 1 1 d . .
N2 N 0.13375(12) 0.2449(2) 0.63056(10) 0.0197(3) Uani 1 1 d . .
O1 O 0.55248(12) 0.33087(18) 0.65760(10) 0.0311(3) Uani 1 1 d . .
O2 O 0.71496(11) 0.37747(17) 0.74588(9) 0.0248(3) Uani 1 1 d . .
O3 O 0.09179(12) 0.62543(19) 0.67367(10) 0.0307(3) Uani 1 1 d . .
O4 O 0.25459(12) 0.67121(17) 0.76094(10) 0.0284(3) Uani 1 1 d . .
S1 S 0.56383(3) 0.79314(6) 0.57520(3) 0.02235(11) Uani 1 1 d . .
S2 S 0.33245(3) 0.25360(5) 0.70780(3) 0.02141(11) Uani 1 1 d . .

loop_
_atom_site_aniso_label
_atom_site_aniso_U_11
_atom_site_aniso_U_22
_atom_site_aniso_U_33
_atom_site_aniso_U_23
_atom_site_aniso_U_13
_atom_site_aniso_U_12
C1 0.0232(9) 0.0167(9) 0.0166(8) -0.0005(7) 0.0085(7) 0.0009(7)
C2 0.0243(9) 0.0259(10) 0.0249(9) 0.0008(8) 0.0093(8) -0.0020(8)
C3 0.0351(11) 0.0257(10) 0.0318(11) -0.0004(9) 0.0190(9) -0.0062(9)
C4 0.0517(13) 0.0186(9) 0.0234(10) 0.0021(8) 0.0198(9) -0.0005(9)
C5 0.0399(11) 0.0203(10) 0.0203(9) 0.0035(8) 0.0101(8) 0.0061(8)
C6 0.0242(9) 0.0180(9) 0.0192(8) -0.0004(7) 0.0078(7) 0.0042(7)
C7 0.0177(8) 0.0200(8) 0.0148(8) -0.0011(7) 0.0054(6) 0.0027(7)
C8 0.0132(8) 0.0234(9) 0.0187(8) -0.0015(7) 0.0050(6) -0.0015(7)
C9 0.0237(9) 0.0238(9) 0.0178(8) 0.0003(7) 0.0115(7) -0.0026(8)
C10 0.0493(13) 0.0221(10) 0.0303(11) 0.0036(8) 0.0192(10) 0.0107(9)
C11 0.0189(8) 0.0212(9) 0.0158(8) -0.0018(7) 0.0077(6) -0.0030(7)
C12 0.0296(9) 0.0238(9) 0.0199(8) -0.0014(8) 0.0117(7) 0.0010(8)
C13 0.0450(13) 0.0267(11) 0.0255(10) -0.0025(9) 0.0120(9) -0.0033(9)
C14 0.0225(9) 0.0201(9) 0.0160(8) -0.0030(7) 0.0089(7) -0.0012(7)
C15 0.0216(9) 0.0316(10) 0.0210(9) 0.0008(8) 0.0073(7) -0.0009(8)
C16 0.0290(10) 0.0346(11) 0.0228(9) 0.0043(8) 0.0095(8) 0.0045(9)
C17 0.0357(11) 0.0262(10) 0.0261(9) 0.0056(8) 0.0160(8) 0.0034(9)
C18 0.0253(10) 0.0297(11) 0.0286(10) 0.0010(8) 0.0131(8) -0.0054(8)
C19 0.0216(9) 0.0266(10) 0.0220(9) -0.0004(8) 0.0077(7) -0.0027(8)
C20 0.0235(9) 0.0175(8) 0.0188(8) 0.0021(7) 0.0105(7) 0.0005(7)
C21 0.0245(9) 0.0275(10) 0.0213(9) -0.0014(8) 0.0083(7) -0.0013(8)
C22 0.0343(11) 0.0246(10) 0.0195(9) -0.0032(8) 0.0112(8) -0.0028(8)
C23 0.0344(11) 0.0195(9) 0.0253(10) -0.0003(8) 0.0178(8) 0.0024(8)
C24 0.0263(10) 0.0199(9) 0.0284(10) -0.0006(8) 0.0140(8) 0.0022(8)
C25 0.0240(9) 0.0163(8) 0.0227(9) 0.0002(7) 0.0104(7) -0.0014(7)
C26 0.0190(8) 0.0165(8) 0.0176(8) 0.0017(7) 0.0078(6) 0.0002(7)
C27 0.0163(8) 0.0181(8) 0.0153(8) -0.0009(7) 0.0049(6) 0.0003(7)
C28 0.0291(10) 0.0190(9) 0.0179(8) -0.0011(7) 0.0141(7) 0.0019(7)
C29 0.0678(17) 0.0196(11) 0.0367(12) 0.0018(9) 0.0191(12) -0.0089(10)
C30 0.0167(8) 0.0216(9) 0.0169(8) -0.0003(7) 0.0061(7) -0.0025(7)
C31 0.0270(10) 0.0220(9) 0.0223(9) 0.0008(7) 0.0124(8) -0.0021(8)
C32 0.0394(13) 0.0241(10) 0.0476(14) -0.0014(10) 0.0153(11) -0.0066(9)
C33 0.0186(8) 0.0205(9) 0.0183(9) 0.0010(7) 0.0097(7) -0.0026(7)
C34 0.0181(8) 0.0245(9) 0.0232(9) -0.0002(8) 0.0081(7) -0.0010(7)
C35 0.0217(9) 0.0258(10) 0.0310(10) 0.0015(8) 0.0129(8) 0.0028(8)
C36 0.0299(10) 0.0261(10) 0.0299(10) -0.0049(8) 0.0190(8) -0.0011(8)
C37 0.0278(10) 0.0349(11) 0.0198(9) -0.0046(8) 0.0084(7) -0.0018(9)
C38 0.0208(9) 0.0296(10) 0.0201(9) -0.0017(8) 0.0078(7) 0.0026(8)
F1 0.0135(5) 0.0333(6) 0.0226(5) -0.0027(5) 0.0062(4) -0.0018(5)
F2 0.0170(5) 0.0235(5) 0.0173(5) -0.0015(4) 0.0036(4) -0.0003(4)
N1 0.0192(7) 0.0209(8) 0.0178(7) 0.0015(6) 0.0072(6) -0.0005(6)
N2 0.0222(7) 0.0211(8) 0.0179(7) -0.0001(6) 0.0091(6) 0.0005(6)
O1 0.0338(8) 0.0294(8) 0.0310(8) -0.0100(6) 0.0113(6) -0.0095(6)
O2 0.0267(7) 0.0237(7) 0.0251(7) -0.0005(6) 0.0095(6) 0.0044(6)
O3 0.0334(8) 0.0293(8) 0.0291(7) 0.0092(6) 0.0090(6) 0.0081(7)
O4 0.0388(8) 0.0180(7) 0.0294(7) 0.0006(6) 0.0120(6) -0.0061(6)
S1 0.0189(2) 0.0269(2) 0.0200(2) 0.00327(17) 0.00403(16) 0.00526(18)
S2 0.0181(2) 0.0221(2) 0.0252(2) -0.00502(17) 0.00837(17) 0.00006(16)

loop_
_atom_type_symbol
_atom_type_description
_atom_type_scat_dispersion_real
_atom_type_scat_dispersion_imag
_atom_type_scat_source
C C 0.0181 0.0091 'International Tables Vol C Tables 4.2.6.8 and 6.1.1.4'
H H 0.0000 0.0000 'International Tables Vol C Tables 4.2.6.8 and 6.1.1.4'
F F 0.0727 0.0534 'International Tables Vol C Tables 4.2.6.8 and 6.1.1.4'
N N 0.0311 0.0180 'International Tables Vol C Tables 4.2.6.8 and 6.1.1.4'
O O 0.0492 0.0322 'International Tables Vol C Tables 4.2.6.8 and 6.1.1.4'
S S 0.3331 0.5567 'International Tables Vol C Tables 4.2.6.8 and 6.1.1.4'

loop_
_geom_angle_atom_site_label_1
_geom_angle_atom_site_label_2
_geom_angle_atom_site_label_3
_geom_angle
N1 C1 C2 124.91(17)
N1 C1 C6 114.89(17)
C2 C1 C6 120.20(18)
C3 C2 C1 118.58(19)
C3 C2 H2 120.7
C1 C2 H2 120.7
C2 C3 C4 120.6(2)
C2 C3 H3 119.7
C4 C3 H3 119.7
C5 C4 C3 121.70(19)
C5 C4 H4 119.2
C3 C4 H4 119.2
C4 C5 C6 117.69(19)
C4 C5 H5 121.2
C6 C5 H5 121.2
C5 C6 C1 121.18(19)
C5 C6 S1 129.33(16)
C1 C6 S1 109.50(14)
N1 C7 C8 122.05(16)
N1 C7 S1 117.07(14)
C8 C7 S1 120.87(13)
F1 C8 C7 107.60(14)
F1 C8 C9 105.83(15)
C7 C8 C9 108.88(14)
F1 C8 C11 109.90(14)
C7 C8 C11 110.26(15)
C9 C8 C11 114.10(16)
O1 C9 O2 125.94(19)
O1 C9 C8 123.90(18)
O2 C9 C8 110.10(16)
O2 C10 H10A 109.5
O2 C10 H10B 109.5
H10A C10 H10B 109.5
O2 C10 H10C 109.5
H10A C10 H10C 109.5
H10B C10 H10C 109.5
C12 C11 C14 111.17(15)
C12 C11 C8 109.46(15)
C14 C11 C8 114.71(15)
C12 C11 H11 107.0
C14 C11 H11 107.0
C8 C11 H11 107.0
C13 C12 C11 124.14(19)
C13 C12 H12 117.9
C11 C12 H12 117.9
C12 C13 H13A 120.0
C12 C13 H13B 120.0
H13A C13 H13B 120.0
C19 C14 C15 118.91(18)
C19 C14 C11 122.16(17)
C15 C14 C11 118.87(17)
C16 C15 C14 120.50(19)
C16 C15 H15 119.7
C14 C15 H15 119.7
C17 C16 C15 120.24(19)
C17 C16 H16 119.9
C15 C16 H16 119.9
C18 C17 C16 119.63(19)
C18 C17 H17 120.2
C16 C17 H17 120.2
C17 C18 C19 120.46(19)
C17 C18 H18 119.8
C19 C18 H18 119.8
C14 C19 C18 120.25(19)
C14 C19 H19 119.9
C18 C19 H19 119.9
C21 C20 N2 125.56(17)
C21 C20 C25 119.79(18)
N2 C20 C25 114.63(17)
C22 C21 C20 118.14(18)
C22 C21 H21 120.9
C20 C21 H21 120.9
C21 C22 C23 121.40(19)
C21 C22 H22 119.3
C23 C22 H22 119.3
C24 C23 C22 121.16(18)
C24 C23 H23 119.4
C22 C23 H23 119.4
C23 C24 C25 117.67(19)
C23 C24 H24 121.2
C25 C24 H24 121.2
C24 C25 C20 121.82(18)
C24 C25 S2 128.03(16)
C20 C25 S2 110.11(14)
N2 C26 C27 123.90(16)
N2 C26 S2 117.51(14)
C27 C26 S2 118.55(13)
F2 C27 C26 106.84(14)
F2 C27 C28 108.52(15)
C26 C27 C28 108.72(14)
F2 C27 C30 108.91(14)
C26 C27 C30 112.43(15)
C28 C27 C30 111.26(15)
O3 C28 O4 125.96(19)
O3 C28 C27 122.26(18)
O4 C28 C27 111.75(16)
O4 C29 H29A 109.5
O4 C29 H29B 109.5
H29A C29 H29B 109.5
O4 C29 H29C 109.5
H29A C29 H29C 109.5
H29B C29 H29C 109.5
C31 C30 C33 111.45(15)
C31 C30 C27 110.24(16)
C33 C30 C27 111.64(15)
C31 C30 H30 107.8
C33 C30 H30 107.8
C27 C30 H30 107.8
C32 C31 C30 124.4(2)
C32 C31 H31 117.8
C30 C31 H31 117.8
C31 C32 H32A 120.0
C31 C32 H32B 120.0
H32A C32 H32B 120.0
C34 C33 C38 118.84(18)
C34 C33 C30 120.31(17)
C38 C33 C30 120.84(17)
C33 C34 C35 120.55(18)
C33 C34 H34 119.7
C35 C34 H34 119.7
C36 C35 C34 120.20(19)
C36 C35 H35 119.9
C34 C35 H35 119.9
C35 C36 C37 119.45(19)
C35 C36 H36 120.3
C37 C36 H36 120.3
C36 C37 C38 120.44(19)
C36 C37 H37 119.8
C38 C37 H37 119.8
C37 C38 C33 120.50(18)
C37 C38 H38 119.7
C33 C38 H38 119.7
C7 N1 C1 110.07(16)
C26 N2 C20 109.55(15)
C9 O2 C10 115.46(17)
C28 O4 C29 115.07(18)
C6 S1 C7 88.46(9)
C25 S2 C26 88.18(9)

loop_
_geom_bond_atom_site_label_1
_geom_bond_atom_site_label_2
_geom_bond_distance
C1 N1 1.390(2)
C1 C2 1.393(3)
C1 C6 1.407(3)
C2 C3 1.387(3)
C2 H2 0.9500
C3 C4 1.402(3)
C3 H3 0.9500
C4 C5 1.377(3)
C4 H4 0.9500
C5 C6 1.400(3)
C5 H5 0.9500
C6 S1 1.736(2)
C7 N1 1.292(2)
C7 C8 1.516(3)
C7 S1 1.7426(18)
C8 F1 1.395(2)
C8 C9 1.541(3)
C8 C11 1.543(2)
C9 O1 1.198(2)
C9 O2 1.333(2)
C10 O2 1.450(2)
C10 H10A 0.9800
C10 H10B 0.9800
C10 H10C 0.9800
C11 C12 1.513(3)
C11 C14 1.520(3)
C11 H11 1.0000
C12 C13 1.315(3)
C12 H12 0.9500
C13 H13A 0.9500
C13 H13B 0.9500
C14 C19 1.394(3)
C14 C15 1.396(3)
C15 C16 1.392(3)
C15 H15 0.9500
C16 C17 1.385(3)
C16 H16 0.9500
C17 C18 1.384(3)
C17 H17 0.9500
C18 C19 1.394(3)
C18 H18 0.9500
C19 H19 0.9500
C20 C21 1.398(3)
C20 N2 1.401(2)
C20 C25 1.404(3)
C21 C22 1.387(3)
C21 H21 0.9500
C22 C23 1.400(3)
C22 H22 0.9500
C23 C24 1.376(3)
C23 H23 0.9500
C24 C25 1.396(3)
C24 H24 0.9500
C25 S2 1.732(2)
C26 N2 1.292(2)
C26 C27 1.512(2)
C26 S2 1.7449(18)
C27 F2 1.398(2)
C27 C28 1.535(3)
C27 C30 1.540(2)
C28 O3 1.201(2)
C28 O4 1.326(3)
C29 O4 1.454(2)
C29 H29A 0.9800
C29 H29B 0.9800
C29 H29C 0.9800
C30 C31 1.507(3)
C30 C33 1.527(3)
C30 H30 1.0000
C31 C32 1.310(3)
C31 H31 0.9500
C32 H32A 0.9500
C32 H32B 0.9500
C33 C34 1.391(3)
C33 C38 1.393(3)
C34 C35 1.393(3)
C34 H34 0.9500
C35 C36 1.385(3)
C35 H35 0.9500
C36 C37 1.387(3)
C36 H36 0.9500
C37 C38 1.388(3)
C37 H37 0.9500
C38 H38 0.9500

loop_
_geom_torsion_atom_site_label_1
_geom_torsion_atom_site_label_2
_geom_torsion_atom_site_label_3
_geom_torsion_atom_site_label_4
_geom_torsion
N1 C1 C2 C3 -178.20(18)
C6 C1 C2 C3 1.7(3)
C1 C2 C3 C4 -1.2(3)
C2 C3 C4 C5 -0.3(3)
C3 C4 C5 C6 1.2(3)
C4 C5 C6 C1 -0.7(3)
C4 C5 C6 S1 179.45(16)
N1 C1 C6 C5 179.15(17)
C2 C1 C6 C5 -0.7(3)
N1 C1 C6 S1 -1.0(2)
C2 C1 C6 S1 179.14(15)
N1 C7 C8 F1 169.08(16)
S1 C7 C8 F1 -11.7(2)
N1 C7 C8 C9 -76.7(2)
S1 C7 C8 C9 102.59(16)
N1 C7 C8 C11 49.2(2)
S1 C7 C8 C11 -131.52(14)
F1 C8 C9 O1 13.0(2)
C7 C8 C9 O1 -102.4(2)
C11 C8 C9 O1 133.93(19)
F1 C8 C9 O2 -169.47(14)
C7 C8 C9 O2 75.13(18)
C11 C8 C9 O2 -48.5(2)
F1 C8 C11 C12 -48.2(2)
C7 C8 C11 C12 70.30(19)
C9 C8 C11 C12 -166.81(15)
F1 C8 C11 C14 77.6(2)
C7 C8 C11 C14 -163.95(15)
C9 C8 C11 C14 -41.1(2)
C14 C11 C12 C13 124.0(2)
C8 C11 C12 C13 -108.2(2)
C12 C11 C14 C19 68.3(2)
C8 C11 C14 C19 -56.5(2)
C12 C11 C14 C15 -108.7(2)
C8 C11 C14 C15 126.39(19)
C19 C14 C15 C16 0.2(3)
C11 C14 C15 C16 177.37(18)
C14 C15 C16 C17 0.6(3)
C15 C16 C17 C18 -0.6(3)
C16 C17 C18 C19 0.0(3)
C15 C14 C19 C18 -0.8(3)
C11 C14 C19 C18 -177.92(18)
C17 C18 C19 C14 0.8(3)
N2 C20 C21 C22 -176.92(18)
C25 C20 C21 C22 1.6(3)
C20 C21 C22 C23 -1.2(3)
C21 C22 C23 C24 -0.2(3)
C22 C23 C24 C25 1.2(3)
C23 C24 C25 C20 -0.7(3)
C23 C24 C25 S2 176.85(15)
C21 C20 C25 C24 -0.7(3)
N2 C20 C25 C24 178.01(17)
C21 C20 C25 S2 -178.65(14)
N2 C20 C25 S2 0.1(2)
N2 C26 C27 F2 162.56(17)
S2 C26 C27 F2 -19.63(19)
N2 C26 C27 C28 -80.5(2)
S2 C26 C27 C28 97.30(16)
N2 C26 C27 C30 43.1(2)
S2 C26 C27 C30 -139.05(14)
F2 C27 C28 O3 -167.21(16)
C26 C27 C28 O3 76.9(2)
C30 C27 C28 O3 -47.4(2)
F2 C27 C28 O4 14.8(2)
C26 C27 C28 O4 -101.08(17)
C30 C27 C28 O4 134.58(16)
F2 C27 C30 C31 -56.03(19)
C26 C27 C30 C31 62.18(19)
C28 C27 C30 C31 -175.61(15)
F2 C27 C30 C33 68.41(19)
C26 C27 C30 C33 -173.37(15)
C28 C27 C30 C33 -51.16(19)
C33 C30 C31 C32 113.2(2)
C27 C30 C31 C32 -122.2(2)
C31 C30 C33 C34 -124.55(19)
C27 C30 C33 C34 111.68(19)
C31 C30 C33 C38 54.6(2)
C27 C30 C33 C38 -69.2(2)
C38 C33 C34 C35 1.2(3)
C30 C33 C34 C35 -179.70(18)
C33 C34 C35 C36 -0.9(3)
C34 C35 C36 C37 0.0(3)
C35 C36 C37 C38 0.6(3)
C36 C37 C38 C33 -0.4(3)
C34 C33 C38 C37 -0.5(3)
C30 C33 C38 C37 -179.65(18)
C8 C7 N1 C1 179.62(16)
S1 C7 N1 C1 0.3(2)
C2 C1 N1 C7 -179.69(18)
C6 C1 N1 C7 0.4(2)
C27 C26 N2 C20 178.79(16)
S2 C26 N2 C20 1.0(2)
C21 C20 N2 C26 177.99(18)
C25 C20 N2 C26 -0.6(2)
O1 C9 O2 C10 0.3(3)
C8 C9 O2 C10 -177.15(16)
O3 C28 O4 C29 -0.9(3)
C27 C28 O4 C29 177.04(17)
C5 C6 S1 C7 -179.23(19)
C1 C6 S1 C7 0.93(14)
N1 C7 S1 C6 -0.77(16)
C8 C7 S1 C6 179.94(15)
C24 C25 S2 C26 -177.42(19)
C20 C25 S2 C26 0.37(15)
N2 C26 S2 C25 -0.81(16)
C27 C26 S2 C25 -178.76(15)
